data_1515354
loop_
_publ_author_name
'Lloyd, Gareth O.'
'Piepenbrock, Marc-Oliver M.'
'Foster, Jonathan A.'
'Clarke, Nigel'
'Steed, Jonathan W.'

_publ_section_title
;
 Anion tuning of chiral bis(urea) low molecular weight gels
;
_journal_issue 1
_journal_name_full 'Soft Matter'
_journal_page_first 204
_journal_paper_doi 10.1039/c1sm06448g
_journal_volume 8
_journal_year 2012
_chemical_formula_moiety 'C23 H32 N4 O2'
_chemical_formula_sum 'C23 H32 N4 O2'
_chemical_formula_weight 396.53
_chemical_name_systematic
;
?
;
_space_group_IT_number 4
_symmetry_cell_setting monoclinic
_symmetry_space_group_name_Hall 'P 2yb'
_symmetry_space_group_name_H-M 'P 1 21 1'
_atom_sites_solution_hydrogens geom
_atom_sites_solution_primary direct
_atom_sites_solution_secondary difmap
_audit_creation_method SHELXL-97
_cell_angle_alpha 90.00
_cell_angle_beta 107.519(4)
_cell_angle_gamma 90.00
_cell_formula_units_Z 2
_cell_length_a 12.317(2)
_cell_length_b 4.6108(8)
_cell_length_c 19.488(3)
_cell_measurement_reflns_used 861
_cell_measurement_temperature 120(2)
_cell_measurement_theta_max 27.657
_cell_measurement_theta_min 2.193
_cell_volume 1055.4(3)
_computing_cell_refinement Saint
_computing_data_collection Smart
_computing_data_reduction Saint
_computing_molecular_graphics Xseed
_computing_publication_material Xseed
_computing_structure_refinement 'SHELXL-97 (Sheldrick, 1997)'
_computing_structure_solution 'SHELXS-97 (Sheldrick, 1990)'
_diffrn_ambient_temperature 120(2)
_diffrn_measured_fraction_theta_full 0.999
_diffrn_measured_fraction_theta_max 0.997
_diffrn_measurement_device_type Smart-6k
_diffrn_radiation_monochromator graphite
_diffrn_radiation_source 'fine-focus sealed tube'
_diffrn_radiation_type MoK\a
_diffrn_radiation_wavelength 0.71073
_diffrn_reflns_av_R_equivalents 0.0499
_diffrn_reflns_av_sigmaI/netI 0.0867
_diffrn_reflns_limit_h_max 16
_diffrn_reflns_limit_h_min -16
_diffrn_reflns_limit_k_max 5
_diffrn_reflns_limit_k_min -5
_diffrn_reflns_limit_l_max 25
_diffrn_reflns_limit_l_min -23
_diffrn_reflns_number 7923
_diffrn_reflns_theta_full 25.00
_diffrn_reflns_theta_max 27.54
_diffrn_reflns_theta_min 1.10
_diffrn_standards_number 0
_exptl_absorpt_coefficient_mu 0.081
_exptl_absorpt_correction_type none
_exptl_crystal_colour colourless
_exptl_crystal_density_diffrn 1.248
_exptl_crystal_density_method 'not measured'
_exptl_crystal_description 'flat needles'
_exptl_crystal_F_000 428
_exptl_crystal_size_max 0.49
_exptl_crystal_size_mid 0.24
_exptl_crystal_size_min 0.10
_refine_diff_density_max 0.362
_refine_diff_density_min -0.306
_refine_diff_density_rms 0.069
_refine_ls_abs_structure_details 'Flack H D (1983), Acta Cryst. A39, 876-881'
_refine_ls_abs_structure_Flack -2(2)
_refine_ls_extinction_method none
_refine_ls_goodness_of_fit_ref 1.018
_refine_ls_hydrogen_treatment constr
_refine_ls_matrix_type full
_refine_ls_number_parameters 262
_refine_ls_number_reflns 4625
_refine_ls_number_restraints 1
_refine_ls_restrained_S_all 1.017
_refine_ls_R_factor_all 0.1040
_refine_ls_R_factor_gt 0.0624
_refine_ls_shift/su_max 0.005
_refine_ls_shift/su_mean 0.001
_refine_ls_structure_factor_coef Fsqd
_refine_ls_weighting_details 'calc w=1/[\s^2^(Fo^2^)+(0.0809P)^2^+0.0000P] where P=(Fo^2^+2Fc^2^)/3'
_refine_ls_weighting_scheme calc
_refine_ls_wR_factor_gt 0.1354
_refine_ls_wR_factor_ref 0.1628
_reflns_number_gt 3061
_reflns_number_total 4625
_reflns_threshold_expression >2sigma(I)
_cod_data_source_file c1sm06448g.txt
_cod_data_source_block z:\xraydata\marc\07srv400\work\xm
_cod_original_sg_symbol_H-M P21
_cod_database_code 1515354

loop_
_symmetry_equiv_pos_as_xyz
'x, y, z'
'-x, y+1/2, -z'

loop_
_atom_site_label
_atom_site_type_symbol
_atom_site_fract_x
_atom_site_fract_y
_atom_site_fract_z
_atom_site_U_iso_or_equiv
_atom_site_adp_type
_atom_site_occupancy
_atom_site_symmetry_multiplicity
_atom_site_calc_flag
_atom_site_refinement_flags
N1 N 0.4436(2) 0.4873(6) 0.38654(13) 0.0187(6) Uani 1 1 d .
H1 H 0.4433 0.2966 0.3845 0.022 Uiso 1 1 calc R
C2 C 0.1248(2) 0.6393(7) 0.58019(17) 0.0197(7) Uani 1 1 d .
H2A H 0.1864 0.7335 0.6185 0.024 Uiso 1 1 calc R
H2B H 0.0814 0.7936 0.5482 0.024 Uiso 1 1 calc R
C3 C 0.3925(2) 0.6312(7) 0.43544(16) 0.0170(7) Uani 1 1 d .
H3A H 0.3520 0.8067 0.4117 0.020 Uiso 1 1 calc R
H3B H 0.4537 0.6944 0.4787 0.020 Uiso 1 1 calc R
N4 N -0.0653(2) 0.4734(6) 0.68713(14) 0.0214(6) Uani 1 1 d .
H4 H -0.0831 0.2932 0.6734 0.026 Uiso 1 1 calc R
O5 O 0.00473(19) 0.9024(5) 0.65992(12) 0.0245(5) Uani 1 1 d .
O6 O 0.49192(18) 0.9115(5) 0.34418(11) 0.0217(5) Uani 1 1 d .
C7 C -0.0030(2) 0.6349(7) 0.65423(17) 0.0188(7) Uani 1 1 d .
C8 C 0.2539(2) 0.6163(7) 0.50483(16) 0.0182(7) Uani 1 1 d .
H8A H 0.2084 0.7734 0.4750 0.022 Uiso 1 1 calc R
H8B H 0.3142 0.7084 0.5443 0.022 Uiso 1 1 calc R
C9 C 0.4913(2) 0.6404(7) 0.34424(16) 0.0175(7) Uani 1 1 d .
N10 N 0.5365(2) 0.4829(6) 0.30144(14) 0.0199(6) Uani 1 1 d .
H10 H 0.5518 0.2986 0.3115 0.024 Uiso 1 1 calc R
N11 N 0.0484(2) 0.4856(6) 0.61332(14) 0.0198(6) Uani 1 1 d .
H11 H 0.0365 0.2982 0.6065 0.024 Uiso 1 1 calc R
C12 C 0.1769(2) 0.4409(8) 0.53734(16) 0.0181(7) Uani 1 1 d .
H12A H 0.1160 0.3466 0.4986 0.022 Uiso 1 1 calc R
H12B H 0.2216 0.2875 0.5690 0.022 Uiso 1 1 calc R
C13 C -0.1028(2) 0.5966(8) 0.74496(17) 0.0202(7) Uani 1 1 d .
H13 H -0.1256 0.8024 0.7321 0.024 Uiso 1 1 calc R
C14 C 0.5107(2) 0.4134(8) 0.17473(16) 0.0193(6) Uani 1 1 d .
C15 C 0.5611(2) 0.6090(8) 0.23847(16) 0.0199(7) Uani 1 1 d .
H15 H 0.5200 0.7985 0.2280 0.024 Uiso 1 1 calc R
C16 C -0.2084(2) 0.4317(9) 0.74975(18) 0.0249(7) Uani 1 1 d .
H16A H -0.2669 0.4348 0.7027 0.037 Uiso 1 1 calc R
H16B H -0.2382 0.5245 0.7856 0.037 Uiso 1 1 calc R
H16C H -0.1878 0.2304 0.7640 0.037 Uiso 1 1 calc R
C17 C 0.3432(3) 0.1786(8) 0.09752(19) 0.0298(8) Uani 1 1 d .
H17 H 0.2635 0.1443 0.0847 0.036 Uiso 1 1 calc R
C18 C 0.5229(3) 0.1050(8) 0.07739(18) 0.0277(7) Uani 1 1 d .
H18 H 0.5679 0.0182 0.0510 0.033 Uiso 1 1 calc R
C19 C 0.3099(2) 0.4410(8) 0.45877(16) 0.0186(7) Uani 1 1 d .
H19A H 0.3509 0.2737 0.4866 0.022 Uiso 1 1 calc R
H19B H 0.2510 0.3657 0.4159 0.022 Uiso 1 1 calc R
C20 C 0.6881(2) 0.6730(8) 0.25421(18) 0.0251(8) Uani 1 1 d .
H20A H 0.7135 0.8004 0.2963 0.038 Uiso 1 1 calc R
H20B H 0.7011 0.7689 0.2125 0.038 Uiso 1 1 calc R
H20C H 0.7310 0.4910 0.2640 0.038 Uiso 1 1 calc R
C21 C 0.5738(2) 0.2853(8) 0.13447(17) 0.0215(7) Uani 1 1 d .
H21 H 0.6532 0.3227 0.1465 0.026 Uiso 1 1 calc R
C22 C -0.0235(3) 0.7657(9) 0.87278(19) 0.0316(8) Uani 1 1 d .
H22 H -0.0888 0.8858 0.8645 0.038 Uiso 1 1 calc R
C23 C 0.4067(3) 0.0485(8) 0.05790(18) 0.0278(8) Uani 1 1 d .
H23 H 0.3717 -0.0757 0.0186 0.033 Uiso 1 1 calc R
C24 C -0.0113(3) 0.5970(8) 0.81701(18) 0.0242(7) Uani 1 1 d .
C25 C 0.1505(3) 0.5886(11) 0.9524(2) 0.0424(11) Uani 1 1 d .
H25 H 0.2053 0.5843 0.9987 0.051 Uiso 1 1 calc R
C26 C 0.3930(3) 0.3537(8) 0.15423(18) 0.0253(8) Uani 1 1 d .
H26 H 0.3476 0.4378 0.1807 0.030 Uiso 1 1 calc R
C27 C 0.0856(3) 0.4226(9) 0.8307(2) 0.0336(9) Uani 1 1 d .
H27 H 0.0972 0.3047 0.7936 0.040 Uiso 1 1 calc R
C28 C 0.0550(4) 0.7658(10) 0.9393(2) 0.0417(10) Uani 1 1 d .
H28 H 0.0446 0.8860 0.9764 0.050 Uiso 1 1 calc R
C29 C 0.1643(3) 0.4212(11) 0.8980(2) 0.0414(10) Uani 1 1 d .
H29 H 0.2296 0.3010 0.9067 0.050 Uiso 1 1 calc R

loop_
_atom_site_aniso_label
_atom_site_aniso_U_11
_atom_site_aniso_U_22
_atom_site_aniso_U_33
_atom_site_aniso_U_23
_atom_site_aniso_U_13
_atom_site_aniso_U_12
N1 0.0194(13) 0.0137(14) 0.0286(14) 0.0000(11) 0.0156(11) 0.0001(11)
C2 0.0160(14) 0.0205(18) 0.0286(16) 0.0013(15) 0.0159(13) -0.0024(14)
C3 0.0142(14) 0.0144(17) 0.0265(16) -0.0018(14) 0.0125(12) -0.0022(12)
N4 0.0180(13) 0.0184(15) 0.0343(15) 0.0001(13) 0.0178(11) 0.0007(12)
O5 0.0240(12) 0.0166(12) 0.0404(14) -0.0024(11) 0.0212(10) -0.0009(10)
O6 0.0213(11) 0.0140(11) 0.0358(13) 0.0005(11) 0.0178(10) -0.0008(9)
C7 0.0123(14) 0.0188(18) 0.0271(16) -0.0018(14) 0.0087(13) -0.0027(13)
C8 0.0142(13) 0.0187(16) 0.0267(16) -0.0003(15) 0.0138(12) -0.0002(14)
C9 0.0098(13) 0.0197(18) 0.0242(16) -0.0012(14) 0.0070(12) -0.0014(13)
N10 0.0216(13) 0.0170(14) 0.0269(14) 0.0027(11) 0.0160(11) 0.0015(12)
N11 0.0163(12) 0.0152(14) 0.0342(15) -0.0001(11) 0.0172(11) -0.0023(11)
C12 0.0131(13) 0.0189(17) 0.0253(16) 0.0038(14) 0.0104(12) 0.0003(13)
C13 0.0172(15) 0.0178(16) 0.0317(17) 0.0004(15) 0.0164(13) 0.0027(14)
C14 0.0147(13) 0.0202(16) 0.0264(16) 0.0043(14) 0.0112(12) -0.0007(13)
C15 0.0147(14) 0.0215(17) 0.0275(16) 0.0060(15) 0.0125(12) 0.0005(13)
C16 0.0138(14) 0.029(2) 0.0361(18) -0.0001(17) 0.0144(13) 0.0010(15)
C17 0.0186(15) 0.034(2) 0.037(2) 0.0009(17) 0.0088(14) -0.0038(15)
C18 0.0276(16) 0.0291(19) 0.0320(18) 0.0017(16) 0.0173(14) 0.0032(16)
C19 0.0131(14) 0.0209(18) 0.0247(16) 0.0007(15) 0.0102(12) -0.0004(14)
C20 0.0155(14) 0.032(2) 0.0302(17) -0.0006(15) 0.0100(13) -0.0070(14)
C21 0.0144(14) 0.0230(17) 0.0306(17) 0.0014(15) 0.0121(12) -0.0008(14)
C22 0.0350(18) 0.030(2) 0.0354(19) -0.0036(17) 0.0191(16) -0.0028(17)
C23 0.0271(18) 0.031(2) 0.0249(17) -0.0025(15) 0.0064(14) -0.0060(15)
C24 0.0165(15) 0.0231(18) 0.0366(18) 0.0036(16) 0.0133(13) -0.0044(14)
C25 0.030(2) 0.050(3) 0.039(2) 0.007(2) -0.0021(17) -0.017(2)
C26 0.0140(14) 0.031(2) 0.0344(19) 0.0016(15) 0.0120(13) 0.0031(13)
C27 0.0206(16) 0.040(2) 0.043(2) 0.002(2) 0.0141(15) -0.0012(17)
C28 0.052(2) 0.042(2) 0.035(2) -0.008(2) 0.0184(18) -0.015(2)
C29 0.0193(17) 0.055(3) 0.048(2) 0.010(2) 0.0085(16) -0.0032(19)

loop_
_atom_type_symbol
_atom_type_description
_atom_type_scat_dispersion_real
_atom_type_scat_dispersion_imag
_atom_type_scat_source
C C 0.0033 0.0016 'International Tables Vol C Tables 4.2.6.8 and 6.1.1.4'
H H 0.0000 0.0000 'International Tables Vol C Tables 4.2.6.8 and 6.1.1.4'
N N 0.0061 0.0033 'International Tables Vol C Tables 4.2.6.8 and 6.1.1.4'
O O 0.0106 0.0060 'International Tables Vol C Tables 4.2.6.8 and 6.1.1.4'

loop_
_geom_angle_atom_site_label_1
_geom_angle_atom_site_label_2
_geom_angle_atom_site_label_3
_geom_angle
C9 N1 C3 121.2(3)
C9 N1 H1 119.4
C3 N1 H1 119.4
N11 C2 C12 112.7(3)
N11 C2 H2A 109.1
C12 C2 H2A 109.1
N11 C2 H2B 109.1
C12 C2 H2B 109.1
H2A C2 H2B 107.8
N1 C3 C19 113.3(3)
N1 C3 H3A 108.9
C19 C3 H3A 108.9
N1 C3 H3B 108.9
C19 C3 H3B 108.9
H3A C3 H3B 107.7
C7 N4 C13 120.4(3)
C7 N4 H4 119.8
C13 N4 H4 119.8
O5 C7 N11 121.6(3)
O5 C7 N4 122.8(3)
N11 C7 N4 115.6(3)
C19 C8 C12 114.4(3)
C19 C8 H8A 108.6
C12 C8 H8A 108.6
C19 C8 H8B 108.6
C12 C8 H8B 108.6
H8A C8 H8B 107.6
O6 C9 N10 122.4(3)
O6 C9 N1 121.9(3)
N10 C9 N1 115.8(3)
C9 N10 C15 122.1(3)
C9 N10 H10 118.9
C15 N10 H10 118.9
C7 N11 C2 119.3(3)
C7 N11 H11 120.3
C2 N11 H11 120.3
C2 C12 C8 109.3(3)
C2 C12 H12A 109.8
C8 C12 H12A 109.8
C2 C12 H12B 109.8
C8 C12 H12B 109.8
H12A C12 H12B 108.3
N4 C13 C24 113.4(3)
N4 C13 C16 109.0(3)
C24 C13 C16 110.6(3)
N4 C13 H13 107.8
C24 C13 H13 107.8
C16 C13 H13 107.8
C21 C14 C26 117.3(3)
C21 C14 C15 123.8(3)
C26 C14 C15 118.9(3)
N10 C15 C14 108.3(3)
N10 C15 C20 111.4(3)
C14 C15 C20 115.1(3)
N10 C15 H15 107.3
C14 C15 H15 107.3
C20 C15 H15 107.3
C13 C16 H16A 109.5
C13 C16 H16B 109.5
H16A C16 H16B 109.5
C13 C16 H16C 109.5
H16A C16 H16C 109.5
H16B C16 H16C 109.5
C26 C17 C23 121.1(3)
C26 C17 H17 119.4
C23 C17 H17 119.4
C21 C18 C23 120.9(3)
C21 C18 H18 119.5
C23 C18 H18 119.5
C3 C19 C8 109.6(3)
C3 C19 H19A 109.7
C8 C19 H19A 109.7
C3 C19 H19B 109.7
C8 C19 H19B 109.7
H19A C19 H19B 108.2
C15 C20 H20A 109.5
C15 C20 H20B 109.5
H20A C20 H20B 109.5
C15 C20 H20C 109.5
H20A C20 H20C 109.5
H20B C20 H20C 109.5
C18 C21 C14 121.0(3)
C18 C21 H21 119.5
C14 C21 H21 119.5
C28 C22 C24 122.3(4)
C28 C22 H22 118.9
C24 C22 H22 118.9
C17 C23 C18 118.2(3)
C17 C23 H23 120.9
C18 C23 H23 120.9
C22 C24 C27 117.6(3)
C22 C24 C13 120.3(3)
C27 C24 C13 122.1(3)
C29 C25 C28 119.1(4)
C29 C25 H25 120.5
C28 C25 H25 120.5
C17 C26 C14 121.4(3)
C17 C26 H26 119.3
C14 C26 H26 119.3
C29 C27 C24 120.1(4)
C29 C27 H27 120.0
C24 C27 H27 120.0
C22 C28 C25 119.5(4)
C22 C28 H28 120.2
C25 C28 H28 120.2
C25 C29 C27 121.5(4)
C25 C29 H29 119.3
C27 C29 H29 119.3

loop_
_geom_bond_atom_site_label_1
_geom_bond_atom_site_label_2
_geom_bond_distance
N1 C9 1.348(4)
N1 C3 1.450(4)
N1 H1 0.8800
C2 N11 1.474(4)
C2 C12 1.506(4)
C2 H2A 0.9900
C2 H2B 0.9900
C3 C19 1.513(4)
C3 H3A 0.9900
C3 H3B 0.9900
N4 C7 1.361(4)
N4 C13 1.456(4)
N4 H4 0.8800
O5 C7 1.239(4)
O6 C9 1.250(4)
C7 N11 1.347(4)
C8 C19 1.519(4)
C8 C12 1.522(4)
C8 H8A 0.9900
C8 H8B 0.9900
C9 N10 1.346(4)
N10 C15 1.469(4)
N10 H10 0.8800
N11 H11 0.8800
C12 H12A 0.9900
C12 H12B 0.9900
C13 C24 1.513(4)
C13 C16 1.534(4)
C13 H13 1.0000
C14 C21 1.391(4)
C14 C26 1.410(4)
C14 C15 1.509(5)
C15 C20 1.529(4)
C15 H15 1.0000
C16 H16A 0.9800
C16 H16B 0.9800
C16 H16C 0.9800
C17 C26 1.357(5)
C17 C23 1.390(5)
C17 H17 0.9500
C18 C21 1.379(5)
C18 C23 1.390(5)
C18 H18 0.9500
C19 H19A 0.9900
C19 H19B 0.9900
C20 H20A 0.9800
C20 H20B 0.9800
C20 H20C 0.9800
C21 H21 0.9500
C22 C28 1.364(5)
C22 C24 1.381(5)
C22 H22 0.9500
C23 H23 0.9500
C24 C27 1.396(5)
C25 C29 1.363(6)
C25 C28 1.391(6)
C25 H25 0.9500
C26 H26 0.9500
C27 C29 1.375(5)
C27 H27 0.9500
C28 H28 0.9500
C29 H29 0.9500

loop_
_geom_torsion_atom_site_label_1
_geom_torsion_atom_site_label_2
_geom_torsion_atom_site_label_3
_geom_torsion_atom_site_label_4
_geom_torsion
C9 N1 C3 C19 160.2(3)
C13 N4 C7 O5 -15.6(5)
C13 N4 C7 N11 165.8(3)
C3 N1 C9 O6 -1.4(5)
C3 N1 C9 N10 179.6(3)
O6 C9 N10 C15 -17.2(5)
N1 C9 N10 C15 161.8(3)
O5 C7 N11 C2 6.1(5)
N4 C7 N11 C2 -175.3(3)
C12 C2 N11 C7 179.0(3)
N11 C2 C12 C8 179.8(2)
C19 C8 C12 C2 -178.8(3)
C7 N4 C13 C24 -80.3(4)
C7 N4 C13 C16 155.9(3)
C9 N10 C15 C14 -130.4(3)
C9 N10 C15 C20 102.2(4)
C21 C14 C15 N10 -122.1(3)
C26 C14 C15 N10 57.6(4)
C21 C14 C15 C20 3.2(5)
C26 C14 C15 C20 -177.1(3)
N1 C3 C19 C8 -175.5(3)
C12 C8 C19 C3 -174.6(3)
C23 C18 C21 C14 0.7(5)
C26 C14 C21 C18 -0.7(5)
C15 C14 C21 C18 179.0(3)
C26 C17 C23 C18 -0.7(6)
C21 C18 C23 C17 0.0(6)
C28 C22 C24 C27 0.0(5)
C28 C22 C24 C13 177.9(4)
N4 C13 C24 C22 164.5(3)
C16 C13 C24 C22 -72.6(4)
N4 C13 C24 C27 -17.8(5)
C16 C13 C24 C27 105.1(4)
C23 C17 C26 C14 0.7(6)
C21 C14 C26 C17 0.0(5)
C15 C14 C26 C17 -179.8(3)
C22 C24 C27 C29 0.5(5)
C13 C24 C27 C29 -177.3(4)
C24 C22 C28 C25 -0.7(6)
C29 C25 C28 C22 0.9(6)
C28 C25 C29 C27 -0.4(6)
C24 C27 C29 C25 -0.3(6)
